data_4132178
loop_
_publ_author_name
'Mennie, Katrina M.'
'Banik, Steven M.'
'Reichert, Elaine C.'
'Jacobsen, Eric N.'

_publ_section_title
;
 Catalytic Diastereo- and Enantioselective Fluoroamination of Alkenes.
;
_journal_issue 14
_journal_name_full 'Journal of the American Chemical Society'
_journal_page_first 4797
_journal_page_last 4802
_journal_paper_doi 10.1021/jacs.8b02143
_journal_volume 140
_journal_year 2018
_chemical_absolute_configuration ad
_chemical_formula_sum 'C11 H12.5 F N O4.25 S'
_chemical_formula_weight 277.78
_space_group_crystal_system hexagonal
_space_group_IT_number 171
_space_group_name_Hall 'P 62'
_space_group_name_H-M_alt 'P 62'
_atom_sites_solution_hydrogens mixed
_audit_creation_method SHELXL-2014/7
_cell_angle_alpha 90
_cell_angle_beta 90
_cell_angle_gamma 120
_cell_formula_units_Z 6
_cell_length_a 17.8047(4)
_cell_length_b 17.8047(4)
_cell_length_c 6.9972(2)
_cell_measurement_reflns_used 9943
_cell_measurement_temperature 100(2)
_cell_measurement_theta_max 65.7
_cell_measurement_theta_min 2.86
_cell_volume 1920.99(8)
_computing_cell_refinement 'SAINT 8.37A (Bruker-AXS, 2015)'
_computing_data_collection 'APEX3 v2016.9-0 (Bruker-AXS, 2016)'
_computing_data_reduction 'SAINT 8.37A (Bruker-AXS, 2015)'
_computing_molecular_graphics 'Bruker SHELXTL (Sheldrick, 2015)'
_computing_publication_material 'Bruker SHELXTL (Sheldrick, 2015)'
_computing_structure_refinement 'SHELXL-2014 (Sheldrick, 2015)'
_computing_structure_solution 'SHELXT-2014 (Sheldrick, 2015)'
_diffrn_ambient_temperature 100(2)
_diffrn_measured_fraction_theta_full 0.987
_diffrn_measured_fraction_theta_max 0.987
_diffrn_measurement_device_type
;
Bruker D8 goniometer with CCD area detector  
;
_diffrn_measurement_method 'omega and phi scans'
_diffrn_radiation_monochromator graphite
_diffrn_radiation_source 'I\mS microfocus tube'
_diffrn_radiation_type CuK\a
_diffrn_radiation_wavelength 1.54178
_diffrn_reflns_av_R_equivalents 0.0463
_diffrn_reflns_av_unetI/netI 0.0253
_diffrn_reflns_Laue_measured_fraction_full 0.987
_diffrn_reflns_Laue_measured_fraction_max 0.987
_diffrn_reflns_limit_h_max 21
_diffrn_reflns_limit_h_min -19
_diffrn_reflns_limit_k_max 13
_diffrn_reflns_limit_k_min -20
_diffrn_reflns_limit_l_max 8
_diffrn_reflns_limit_l_min -7
_diffrn_reflns_number 14238
_diffrn_reflns_point_group_measured_fraction_full 0.961
_diffrn_reflns_point_group_measured_fraction_max 0.961
_diffrn_reflns_theta_full 66.605
_diffrn_reflns_theta_max 66.605
_diffrn_reflns_theta_min 6.949
_exptl_absorpt_coefficient_mu 2.477
_exptl_absorpt_correction_T_max 0.8058
_exptl_absorpt_correction_T_min 0.6600
_exptl_absorpt_correction_type multi-scan
_exptl_absorpt_process_details sadabs
_exptl_crystal_colour colorless
_exptl_crystal_density_diffrn 1.441
_exptl_crystal_description plate
_exptl_crystal_F_000 867
_exptl_crystal_size_max 0.240
_exptl_crystal_size_mid 0.180
_exptl_crystal_size_min 0.120
_refine_diff_density_max 0.295
_refine_diff_density_min -0.203
_refine_diff_density_rms 0.049
_refine_ls_abs_structure_details
;
 Flack x determined using 924 quotients [(I+)-(I-)]/[(I+)+(I-)]
 (Parsons, Flack and Wagner, Acta Cryst. B69 (2013) 249-259).
;
_refine_ls_abs_structure_Flack -0.021(19)
_refine_ls_extinction_method none
_refine_ls_goodness_of_fit_ref 1.072
_refine_ls_hydrogen_treatment mixed
_refine_ls_matrix_type full
_refine_ls_number_parameters 177
_refine_ls_number_reflns 2181
_refine_ls_number_restraints 7
_refine_ls_restrained_S_all 1.074
_refine_ls_R_factor_all 0.0341
_refine_ls_R_factor_gt 0.0333
_refine_ls_shift/su_max 0.001
_refine_ls_shift/su_mean 0.000
_refine_ls_structure_factor_coef Fsqd
_refine_ls_weighting_details 'w=1/[\s^2^(Fo^2^)+(0.0607P)^2^+0.3882P] where P=(Fo^2^+2Fc^2^)/3'
_refine_ls_weighting_scheme calc
_refine_ls_wR_factor_gt 0.0898
_refine_ls_wR_factor_ref 0.0904
_reflns_Friedel_coverage 0.785
_reflns_Friedel_fraction_full 0.929
_reflns_Friedel_fraction_max 0.929
_reflns_number_gt 2133
_reflns_number_total 2181
_reflns_threshold_expression 'I > 2\s(I)'
_cod_data_source_file ja8b02143_si_007.cif
_cod_data_source_block KM-7-142
_cod_original_cell_volume 1920.99(10)
_cod_original_formula_sum 'C11 H12.50 F N O4.25 S'
_cod_database_code 4132178
_shelx_shelxl_version_number 2014/7
_shelx_space_group_comment
;
The symmetry employed for this shelxl refinement is uniquely defined
by the following loop, which should always be used as a source of
symmetry information in preference to the above space-group names.
They are only intended as comments.
;
_shelx_estimated_absorpt_t_min 0.588
_shelx_estimated_absorpt_t_max 0.755

loop_
_space_group_symop_operation_xyz
'x, y, z'
'-y, x-y, z+2/3'
'-x+y, -x, z+1/3'
'-x, -y, z'
'y, -x+y, z+2/3'
'x-y, x, z+1/3'

loop_
_atom_site_label
_atom_site_type_symbol
_atom_site_fract_x
_atom_site_fract_y
_atom_site_fract_z
_atom_site_U_iso_or_equiv
_atom_site_adp_type
_atom_site_occupancy
_atom_site_site_symmetry_order
_atom_site_calc_flag
_atom_site_refinement_flags_posn
_atom_site_refinement_flags_adp
_atom_site_refinement_flags_occupancy
_atom_site_disorder_assembly
_atom_site_disorder_group
S1 S 0.46697(4) 0.68686(4) -0.21208(11) 0.0274(2) Uani 1 1 d . . . . .
F1 F 0.64327(16) 0.57971(14) 0.4977(3) 0.0473(6) Uani 1 1 d . . . . .
O1 O 0.75340(16) 0.75833(16) 0.4109(4) 0.0472(7) Uani 1 1 d . . . . .
O2 O 0.77626(18) 0.84338(17) 0.6657(5) 0.0517(7) Uani 1 1 d . . . . .
O3 O 0.42368(15) 0.72030(15) -0.0941(4) 0.0358(6) Uani 1 1 d . . . . .
O4 O 0.52462(14) 0.74202(15) -0.3596(4) 0.0372(6) Uani 1 1 d . . . . .
N1 N 0.8197(2) 0.7410(3) 0.6586(5) 0.0508(9) Uani 1 1 d . . . . .
H1 H 0.849(4) 0.762(3) 0.776(10) 0.075(16) Uiso 1 1 d . . . . .
C1 C 0.7842(2) 0.7862(2) 0.5908(6) 0.0416(9) Uani 1 1 d . . . . .
C2 C 0.8239(3) 0.6838(4) 0.5166(6) 0.0613(13) Uani 1 1 d . . . . .
H2A H 0.7981 0.6237 0.5652 0.074 Uiso 1 1 calc R U . . .
H2B H 0.8844 0.7044 0.4760 0.074 Uiso 1 1 calc R U . . .
C3 C 0.7699(3) 0.6899(3) 0.3529(6) 0.0473(10) Uani 1 1 d . . . . .
H3 H 0.8047 0.7069 0.2323 0.057 Uiso 1 1 calc R U . . .
C4 C 0.6846(3) 0.6086(2) 0.3200(5) 0.0390(8) Uani 1 1 d . . . . .
H4 H 0.6960 0.5632 0.2657 0.047 Uiso 1 1 calc R U . . .
C5 C 0.6257(2) 0.62122(19) 0.1859(5) 0.0302(7) Uani 1 1 d . . . . .
C6 C 0.5538(2) 0.6227(2) 0.2537(5) 0.0327(7) Uani 1 1 d . . . . .
H6 H 0.5388 0.6118 0.3851 0.039 Uiso 1 1 calc R U . . .
C7 C 0.5033(2) 0.6401(2) 0.1309(5) 0.0315(7) Uani 1 1 d . . . . .
H7 H 0.4530 0.6399 0.1765 0.038 Uiso 1 1 calc R U . . .
C8 C 0.52719(19) 0.65759(18) -0.0583(5) 0.0272(6) Uani 1 1 d . . . . .
C9 C 0.5986(2) 0.6553(2) -0.1301(5) 0.0348(7) Uani 1 1 d . . . . .
H9 H 0.6137 0.6670 -0.2613 0.042 Uiso 1 1 calc R U . . .
C10 C 0.6476(2) 0.6360(3) -0.0078(5) 0.0380(8) Uani 1 1 d . . . . .
H10 H 0.6959 0.6326 -0.0552 0.046 Uiso 1 1 calc R U . . .
C11 C 0.3877(2) 0.5898(2) -0.3189(5) 0.0325(7) Uani 1 1 d . . . . .
H11A H 0.3486 0.5508 -0.2202 0.049 Uiso 1 1 calc R U . . .
H11B H 0.4160 0.5619 -0.3844 0.049 Uiso 1 1 calc R U . . .
H11C H 0.3544 0.6026 -0.4116 0.049 Uiso 1 1 calc R U . . .
O1W O 1.0000 1.0000 0.45(5) 0.17(2) Uani 0.12(4) 2 d S TU P A 1
H1WA H 1.0270 1.0431 0.5169 0.208 Uiso 0.06(2) 1 d R U P A 1
H1WB H 0.9696 0.9567 0.5160 0.208 Uiso 0.06(2) 1 d R U P A 1
O2W O 0.980(4) 0.973(3) 0.329(17) 0.17(2) Uani 0.19(2) 1 d . . P A -1
H2WA H 0.9589 0.9515 0.2309 0.208 Uiso 0.19(2) 1 d R U P A -1
H2WB H 0.9857 0.9363 0.3878 0.208 Uiso 0.19(2) 1 d R U P A -1

loop_
_atom_site_aniso_label
_atom_site_aniso_U_11
_atom_site_aniso_U_22
_atom_site_aniso_U_33
_atom_site_aniso_U_23
_atom_site_aniso_U_13
_atom_site_aniso_U_12
S1 0.0261(4) 0.0235(3) 0.0325(4) -0.0036(3) -0.0050(3) 0.0124(3)
F1 0.0731(14) 0.0447(11) 0.0368(12) 0.0105(9) 0.0019(10) 0.0389(11)
O1 0.0426(13) 0.0417(14) 0.0612(18) 0.0015(13) -0.0162(13) 0.0240(11)
O2 0.0457(15) 0.0428(14) 0.0651(19) -0.0023(14) -0.0073(13) 0.0209(12)
O3 0.0384(12) 0.0356(12) 0.0421(14) -0.0101(10) -0.0095(10) 0.0250(11)
O4 0.0313(11) 0.0332(11) 0.0417(15) 0.0058(10) -0.0043(11) 0.0121(10)
N1 0.0559(19) 0.076(2) 0.042(2) -0.0050(17) -0.0087(15) 0.0488(19)
C1 0.0313(17) 0.044(2) 0.049(2) 0.0034(16) -0.0025(15) 0.0189(15)
C2 0.068(3) 0.104(4) 0.047(2) -0.014(2) -0.018(2) 0.069(3)
C3 0.045(2) 0.073(3) 0.044(2) 0.0054(19) -0.0006(17) 0.044(2)
C4 0.059(2) 0.049(2) 0.0318(19) -0.0025(16) -0.0033(16) 0.0442(19)
C5 0.0413(17) 0.0270(15) 0.0303(18) -0.0019(13) -0.0036(14) 0.0232(14)
C6 0.0339(16) 0.0307(15) 0.0322(19) 0.0040(13) 0.0041(13) 0.0153(13)
C7 0.0268(14) 0.0304(15) 0.0377(19) -0.0010(14) 0.0020(14) 0.0147(12)
C8 0.0279(14) 0.0244(14) 0.0310(17) -0.0023(12) -0.0029(12) 0.0142(12)
C9 0.0403(17) 0.0435(18) 0.0285(17) -0.0021(13) 0.0017(14) 0.0270(15)
C10 0.0430(18) 0.053(2) 0.034(2) -0.0049(15) 0.0016(14) 0.0359(17)
C11 0.0276(15) 0.0284(15) 0.0360(19) -0.0077(13) -0.0024(13) 0.0099(12)
O1W 0.13(3) 0.22(4) 0.21(4) 0.000 0.000 0.12(3)
O2W 0.13(3) 0.22(4) 0.21(4) 0.000 0.000 0.12(3)

loop_
_atom_type_symbol
_atom_type_description
_atom_type_scat_dispersion_real
_atom_type_scat_dispersion_imag
_atom_type_scat_source
C C 0.0181 0.0091 'International Tables Vol C Tables 4.2.6.8 and 6.1.1.4'
H H 0.0000 0.0000 'International Tables Vol C Tables 4.2.6.8 and 6.1.1.4'
F F 0.0727 0.0534 'International Tables Vol C Tables 4.2.6.8 and 6.1.1.4'
N N 0.0311 0.0180 'International Tables Vol C Tables 4.2.6.8 and 6.1.1.4'
O O 0.0492 0.0322 'International Tables Vol C Tables 4.2.6.8 and 6.1.1.4'
S S 0.3331 0.5567 'International Tables Vol C Tables 4.2.6.8 and 6.1.1.4'

loop_
_geom_angle_atom_site_label_1
_geom_angle_atom_site_label_2
_geom_angle_atom_site_label_3
_geom_angle
O4 S1 O3 118.24(14)
O4 S1 C11 108.27(15)
O3 S1 C11 108.42(14)
O4 S1 C8 107.82(14)
O3 S1 C8 107.47(15)
C11 S1 C8 105.97(15)
C1 O1 C3 110.6(3)
C1 N1 C2 112.7(3)
C1 N1 H1 115(3)
C2 N1 H1 131(3)
O2 C1 N1 129.8(4)
O2 C1 O1 120.7(3)
N1 C1 O1 109.5(3)
N1 C2 C3 101.9(3)
N1 C2 H2A 111.4
C3 C2 H2A 111.4
N1 C2 H2B 111.4
C3 C2 H2B 111.4
H2A C2 H2B 109.2
O1 C3 C4 108.8(3)
O1 C3 C2 104.4(3)
C4 C3 C2 114.5(4)
O1 C3 H3 109.7
C4 C3 H3 109.7
C2 C3 H3 109.7
F1 C4 C3 108.0(3)
F1 C4 C5 109.2(3)
C3 C4 C5 113.3(3)
F1 C4 H4 108.7
C3 C4 H4 108.7
C5 C4 H4 108.7
C6 C5 C10 120.3(3)
C6 C5 C4 120.8(3)
C10 C5 C4 118.9(3)
C5 C6 C7 120.2(3)
C5 C6 H6 119.9
C7 C6 H6 119.9
C8 C7 C6 119.1(3)
C8 C7 H7 120.5
C6 C7 H7 120.5
C7 C8 C9 121.7(3)
C7 C8 S1 119.1(2)
C9 C8 S1 119.2(3)
C10 C9 C8 119.0(3)
C10 C9 H9 120.5
C8 C9 H9 120.5
C9 C10 C5 119.7(3)
C9 C10 H10 120.1
C5 C10 H10 120.1
S1 C11 H11A 109.5
S1 C11 H11B 109.5
H11A C11 H11B 109.5
S1 C11 H11C 109.5
H11A C11 H11C 109.5
H11B C11 H11C 109.5
O2W O1W H1WA 150.7
O2W O1W H1WB 96.4
H1WA O1W H1WB 112.3
O1W O2W H2WA 173.4
O1W O2W H2WB 77.8
H2WA O2W H2WB 105.9

loop_
_geom_bond_atom_site_label_1
_geom_bond_atom_site_label_2
_geom_bond_distance
S1 O4 1.441(2)
S1 O3 1.445(2)
S1 C11 1.760(3)
S1 C8 1.771(3)
F1 C4 1.405(4)
O1 C1 1.363(5)
O1 C3 1.447(5)
O2 C1 1.214(5)
N1 C1 1.335(5)
N1 C2 1.452(6)
N1 H1 0.95(7)
C2 C3 1.534(5)
C2 H2A 0.9900
C2 H2B 0.9900
C3 C4 1.502(6)
C3 H3 1.0000
C4 C5 1.505(4)
C4 H4 1.0000
C5 C6 1.378(5)
C5 C10 1.398(5)
C6 C7 1.386(5)
C6 H6 0.9500
C7 C8 1.378(5)
C7 H7 0.9500
C8 C9 1.386(5)
C9 C10 1.383(5)
C9 H9 0.9500
C10 H10 0.9500
C11 H11A 0.9800
C11 H11B 0.9800
C11 H11C 0.9800
O1W O2W 1.0(2)
O1W H1WA 0.8124
O1W H1WB 0.8201
O2W H2WA 0.7833
O2W H2WB 0.8183

loop_
_geom_hbond_atom_site_label_D
_geom_hbond_atom_site_label_H
_geom_hbond_atom_site_label_A
_geom_hbond_distance_DH
_geom_hbond_distance_HA
_geom_hbond_distance_DA
_geom_hbond_angle_DHA
_geom_hbond_site_symmetry_A
N1 H1 O1 0.95(7) 2.68(5) 3.077(4) 106(4) 6_655
N1 H1 O2 0.95(7) 2.08(7) 2.978(5) 158(5) 6_655
C2 H2B O1 0.99 2.54 3.096(5) 115.4 6_655

loop_
_geom_torsion_atom_site_label_1
_geom_torsion_atom_site_label_2
_geom_torsion_atom_site_label_3
_geom_torsion_atom_site_label_4
_geom_torsion
C2 N1 C1 O2 -174.4(4)
C2 N1 C1 O1 6.4(5)
C3 O1 C1 O2 -179.7(4)
C3 O1 C1 N1 -0.4(4)
C1 N1 C2 C3 -9.2(5)
C1 O1 C3 C4 117.4(3)
C1 O1 C3 C2 -5.2(4)
N1 C2 C3 O1 8.2(5)
N1 C2 C3 C4 -110.6(4)
O1 C3 C4 F1 -68.6(3)
C2 C3 C4 F1 47.7(4)
O1 C3 C4 C5 52.6(4)
C2 C3 C4 C5 168.9(3)
F1 C4 C5 C6 13.7(4)
C3 C4 C5 C6 -106.8(4)
F1 C4 C5 C10 -169.6(3)
C3 C4 C5 C10 70.0(4)
C10 C5 C6 C7 -0.9(5)
C4 C5 C6 C7 175.8(3)
C5 C6 C7 C8 -1.4(5)
C6 C7 C8 C9 2.3(5)
C6 C7 C8 S1 -175.8(2)
O4 S1 C8 C7 151.1(2)
O3 S1 C8 C7 22.6(3)
C11 S1 C8 C7 -93.2(3)
O4 S1 C8 C9 -27.1(3)
O3 S1 C8 C9 -155.6(3)
C11 S1 C8 C9 88.7(3)
C7 C8 C9 C10 -0.7(5)
S1 C8 C9 C10 177.4(3)
C8 C9 C10 C5 -1.6(5)
C6 C5 C10 C9 2.5(5)
C4 C5 C10 C9 -174.3(3)
